data_7004334
loop_
_publ_author_name
'Liu, Hongsheng'
'G\'omez-Garc\'ia, Carlos J.'
'Peng, Jun'
'Sha, Jingquan'
'Li, Yangguang'
'Yan, Yechao'

_publ_section_title
;
 3D-transition metal mono-substituted Keggin polyoxotungstate with an
 antenna molecule: synthesis, structure and characterization
;
_journal_issue 44
_journal_name_full 'Dalton Transactions'
_journal_page_first 6211
_journal_page_last 6218
_journal_paper_doi 10.1039/b805714a
_journal_year 2008
_chemical_formula_sum 'C14.07 H34.38 Mn N9.38 Na6 O46.81 Si W11'
_chemical_formula_weight 3327.33
_chemical_name_systematic
;
?
;
_space_group_IT_number 2
_symmetry_cell_setting monoclinic
_symmetry_space_group_name_Hall '-P 1'
_symmetry_space_group_name_H-M 'P -1'
_atom_sites_solution_hydrogens geom
_atom_sites_solution_primary direct
_atom_sites_solution_secondary difmap
_audit_creation_method SHELXL-97
_cell_angle_alpha 82.336(3)
_cell_angle_beta 77.200(3)
_cell_angle_gamma 70.720(3)
_cell_formula_units_Z 2
_cell_length_a 12.234(2)
_cell_length_b 12.758(2)
_cell_length_c 21.923(4)
_cell_measurement_temperature 273(2)
_cell_volume 3142.9(9)
_computing_cell_refinement 'Bruker SMART'
_computing_data_collection 'Bruker SMART'
_computing_data_reduction 'Bruker SAINT'
_computing_molecular_graphics 'Bruker SHELXTL'
_computing_publication_material 'Bruker SHELXTL'
_computing_structure_refinement 'SHELXL-97 (Sheldrick, 1997)'
_computing_structure_solution 'SHELXS-97 (Sheldrick, 1990)'
_diffrn_ambient_temperature 273(2)
_diffrn_measured_fraction_theta_full 0.861
_diffrn_measured_fraction_theta_max 0.861
_diffrn_measurement_device_type 'CCDC area detector'
_diffrn_measurement_method 'phi and omega scans'
_diffrn_radiation_monochromator graphite
_diffrn_radiation_source 'fine-focus sealed tube'
_diffrn_radiation_type MoK\a
_diffrn_radiation_wavelength 0.71073
_diffrn_reflns_av_R_equivalents 0.0343
_diffrn_reflns_av_sigmaI/netI 0.0655
_diffrn_reflns_limit_h_max 13
_diffrn_reflns_limit_h_min -14
_diffrn_reflns_limit_k_max 15
_diffrn_reflns_limit_k_min -13
_diffrn_reflns_limit_l_max 26
_diffrn_reflns_limit_l_min -26
_diffrn_reflns_number 13746
_diffrn_reflns_theta_full 25.00
_diffrn_reflns_theta_max 25.00
_diffrn_reflns_theta_min 2.05
_exptl_absorpt_coefficient_mu 20.397
_exptl_absorpt_correction_T_max 0.2349
_exptl_absorpt_correction_T_min 0.0940
_exptl_absorpt_correction_type multi-scan
_exptl_absorpt_process_details SADABS
_exptl_crystal_colour slight-yellow
_exptl_crystal_density_diffrn 3.516
_exptl_crystal_density_method 'not measured'
_exptl_crystal_description sheet-like
_exptl_crystal_F_000 2956
_exptl_crystal_size_max 0.22
_exptl_crystal_size_mid 0.12
_exptl_crystal_size_min 0.09
_refine_diff_density_max 8.472
_refine_diff_density_min -3.124
_refine_diff_density_rms 0.486
_refine_ls_extinction_method none
_refine_ls_goodness_of_fit_ref 1.087
_refine_ls_hydrogen_treatment constr
_refine_ls_matrix_type full
_refine_ls_number_parameters 764
_refine_ls_number_reflns 9523
_refine_ls_number_restraints 278
_refine_ls_restrained_S_all 1.077
_refine_ls_R_factor_all 0.0855
_refine_ls_R_factor_gt 0.0740
_refine_ls_shift/su_max 0.000
_refine_ls_shift/su_mean 0.000
_refine_ls_structure_factor_coef Fsqd
_refine_ls_weighting_details 'calc w=1/[\s^2^(Fo^2^)+(0.0730P)^2^+282.6822P] where P=(Fo^2^+2Fc^2^)/3'
_refine_ls_weighting_scheme calc
_refine_ls_wR_factor_gt 0.1711
_refine_ls_wR_factor_ref 0.1783
_reflns_number_gt 8263
_reflns_number_total 9523
_reflns_threshold_expression >2sigma(I)
_cod_data_source_file b805714a.txt
_cod_data_source_block ds1
_cod_depositor_comments
;
The following automatic conversions were performed:
'_symmetry_cell_setting' value 'Monoclinic' changed to 'monoclinic'
according to '/home/saulius/struct/CIF-dictionaries/cif_core.dic'
dictionary named 'cif_core.dic' version 2.4.1 from 2010-06-29.

Automatic conversion script
Id: cif_fix_enum 1527 2010-12-29 10:47:43Z saulius 
;
_cod_original_cell_volume 3142.8(10)
_cod_original_sg_symbol_H-M P-1
_cod_database_code 7004334

loop_
_symmetry_equiv_pos_as_xyz
'x, y, z'
'-x, -y, -z'

loop_
_atom_site_label
_atom_site_type_symbol
_atom_site_fract_x
_atom_site_fract_y
_atom_site_fract_z
_atom_site_U_iso_or_equiv
_atom_site_adp_type
_atom_site_occupancy
_atom_site_symmetry_multiplicity
_atom_site_calc_flag
_atom_site_refinement_flags
_atom_site_disorder_assembly
_atom_site_disorder_group
W1 W 0.09721(8) 0.44038(8) 0.12313(4) 0.0152(2) Uani 1 1 d . . .
W2 W 0.30726(9) 0.25511(8) 0.35925(4) 0.0167(2) Uani 1 1 d . . .
W3 W 0.40371(8) 0.25800(8) 0.12590(4) 0.0137(2) Uani 1 1 d . . .
W4 W 0.21018(9) 0.00420(8) 0.36026(5) 0.0165(2) Uani 1 1 d . . .
W5 W 0.31428(8) 0.03163(8) 0.12663(4) 0.0141(2) Uani 1 1 d . . .
W6 W 0.00861(8) 0.21240(8) 0.12654(4) 0.0146(2) Uani 1 1 d . . .
W7 W 0.03003(9) 0.42251(8) 0.35831(4) 0.0171(2) Uani 1 1 d . . .
W8 W 0.45636(8) 0.05163(8) 0.23815(5) 0.0149(2) Uani 1 1 d . . .
W9 W -0.06612(9) 0.17077(9) 0.35885(4) 0.0167(2) Uani 1 1 d . . .
W10 W -0.12425(8) 0.39993(8) 0.23556(5) 0.0159(2) Uani 1 1 d . . .
W11 W 0.24994(11) 0.46204(9) 0.24545(5) 0.0112(3) Uani 0.69 1 d P . .
Mn2 Mn 0.24994(11) 0.46204(9) 0.24545(5) 0.0112(3) Uani 0.31 1 d P . .
Mn1 Mn 0.07292(16) -0.01496(15) 0.24805(8) 0.0103(4) Uani 0.69 1 d P . .
W12 W 0.07292(16) -0.01496(15) 0.24805(8) 0.0103(4) Uani 0.31 1 d P . .
Si1 Si 0.1642(5) 0.2351(5) 0.2416(3) 0.0118(12) Uani 1 1 d U . .
Na1 Na -0.2844(11) 0.4403(9) 0.1238(6) 0.037(3) Uani 1 1 d . . .
Na2 Na -0.2530(8) 0.6362(7) 0.3621(4) 0.0133(18) Uani 1 1 d U . .
Na3 Na -0.3520(8) 0.3870(7) 0.3605(4) 0.016(2) Uani 1 1 d . . .
Na4 Na -0.4140(8) 0.6188(8) 0.2392(5) 0.023(2) Uani 1 1 d . . .
Na5 Na -0.2100(10) 0.2064(9) 0.2458(5) 0.029(2) Uani 1 1 d . . .
Na6 Na -0.1950(9) 0.6668(9) 0.1302(6) 0.032(3) Uani 1 1 d . . .
O1 O -0.1895(17) 0.1899(15) 0.4156(9) 0.025(4) Uani 1 1 d U . .
O2 O 0.4459(15) -0.0280(14) 0.1727(8) 0.020(4) Uani 1 1 d U . .
O3 O 0.1647(17) -0.0885(15) 0.3214(10) 0.032(5) Uani 1 1 d . . .
O4 O 0.0471(15) 0.3481(14) 0.0819(8) 0.020(4) Uani 1 1 d U . .
O5 O -0.0683(17) 0.5061(16) 0.4126(9) 0.029(4) Uani 1 1 d U . .
O6 O 0.0496(16) 0.0713(15) 0.4038(8) 0.022(4) Uani 1 1 d . . .
O7 O 0.5896(15) -0.0357(16) 0.2559(10) 0.029(4) Uani 1 1 d . . .
O8 O -0.0553(14) 0.4498(12) 0.2932(7) 0.012(3) Uani 1 1 d . . .
O9 O 0.1487(14) 0.4894(13) 0.1875(7) 0.014(3) Uani 1 1 d U . .
O10 O -0.0478(16) 0.1787(16) 0.0673(9) 0.026(4) Uani 1 1 d U . .
O11 O -0.0042(15) 0.1004(14) 0.1873(8) 0.020(4) Uani 1 1 d U . .
O12 O 0.3400(17) 0.3824(17) 0.3151(9) 0.032(5) Uani 1 1 d . . .
O13 O 0.2413(16) 0.1355(15) 0.3816(9) 0.025(4) Uani 1 1 d U . .
O14 O 0.3601(16) -0.0597(15) 0.0698(9) 0.026(4) Uani 1 1 d . . .
O15 O -0.1230(17) 0.2740(16) 0.2952(9) 0.031(5) Uani 1 1 d . . .
O16 O 0.0901(15) 0.5489(14) 0.0673(9) 0.022(4) Uani 1 1 d . . .
O17 O -0.1294(15) 0.3146(14) 0.1707(8) 0.021(4) Uani 1 1 d U . .
O18 O 0.3859(16) 0.2338(15) 0.4177(8) 0.024(4) Uani 1 1 d U . .
O19 O 0.0689(15) 0.2940(13) 0.1987(8) 0.017(3) Uani 1 1 d U . .
O20 O -0.2672(15) 0.4846(13) 0.2503(8) 0.020(4) Uani 1 1 d U . .
O21 O 0.2266(14) -0.0350(13) 0.1864(8) 0.014(3) Uani 1 1 d U . .
O22 O 0.1123(14) 0.1329(14) 0.2888(8) 0.018(4) Uani 1 1 d . . .
O23 O -0.0636(16) 0.4948(14) 0.1677(8) 0.021(4) Uani 1 1 d . . .
O24 O 0.3515(14) -0.0081(13) 0.2952(7) 0.013(3) Uani 1 1 d U . .
O25 O 0.5027(15) 0.3024(16) 0.0707(9) 0.028(4) Uani 1 1 d . . .
O26 O 0.5104(14) 0.1500(13) 0.1737(8) 0.016(3) Uani 1 1 d U . .
O27 O -0.0173(16) 0.2912(15) 0.3817(8) 0.024(4) Uani 1 1 d U . .
O28 O 0.1807(14) 0.3105(13) 0.2859(7) 0.013(3) Uani 1 1 d U . .
O29 O 0.3672(14) 0.3595(12) 0.1873(7) 0.013(3) Uani 1 1 d U . .
O30 O 0.3970(14) 0.1411(14) 0.0828(8) 0.017(4) Uani 1 1 d U . .
O31 O 0.4196(14) 0.1645(13) 0.2955(7) 0.014(3) Uani 1 1 d U . .
O32 O 0.1765(14) 0.1346(13) 0.1017(7) 0.016(3) Uani 1 1 d U . .
O33 O 0.2888(15) 0.1612(14) 0.2004(8) 0.019 Uiso 1 1 d . . .
O34 O 0.2550(14) 0.3451(13) 0.1039(8) 0.016(3) Uani 1 1 d U . .
O35 O 0.1614(17) 0.3537(15) 0.4016(8) 0.025(4) Uani 1 1 d U . .
O36 O 0.1184(17) 0.5196(15) 0.3127(9) 0.029(4) Uani 1 1 d . . .
O37 O -0.0700(17) 0.0502(16) 0.3193(9) 0.028(4) Uani 1 1 d . . .
O38 O 0.2684(17) -0.0814(16) 0.4212(9) 0.031(4) Uani 1 1 d U . .
O39 O 0.309(2) 0.5772(19) 0.2293(11) 0.046(6) Uani 1 1 d U . .
N1 N -0.0130(18) -0.1462(14) 0.2423(10) 0.057(8) Uani 0.69 1 d PGU . 1
C1 C 0.0435(16) -0.2563(16) 0.2285(9) 0.025(6) Uani 0.69 1 d PGU . 1
H1 H 0.1236 -0.2876 0.2129 0.025 Uiso 0.69 1 calc PR . 1
N2 N -0.0402(16) -0.3116(15) 0.2421(9) 0.011(4) Uani 0.69 1 d PGU . 1
H2 H -0.0273 -0.3809 0.2375 0.011 Uiso 0.69 1 calc PR . 1
C3 C -0.1485(14) -0.2356(15) 0.2642(8) 0.037(7) Uani 0.69 1 d PGU . 1
H3 H -0.2199 -0.2506 0.2768 0.037 Uiso 0.69 1 calc PR . 1
C2 C -0.1317(14) -0.1334(12) 0.2644(7) 0.040(7) Uani 0.69 1 d PGU . 1
H2A H -0.1898 -0.0678 0.2771 0.040 Uiso 0.69 1 calc PR . 1
O40 O -0.0130(18) -0.1462(14) 0.2423(10) 0.057(8) Uani 0.31 1 d P . 2
N3 N -0.367(4) -0.103(4) 0.454(2) 0.087(11) Uani 1 1 d U . .
C4 C -0.352(3) -0.037(3) 0.4832(14) 0.085(10) Uani 1 1 d GU . .
H4 H -0.3403 -0.0487 0.5242 0.085 Uiso 1 1 calc R . .
N4 N -0.357(2) 0.054(3) 0.4462(15) 0.102(10) Uani 1 1 d GU . .
H4A H -0.3479 0.1132 0.4554 0.102 Uiso 1 1 calc R . .
C6 C -0.379(2) 0.038(2) 0.3925(13) 0.092(10) Uani 1 1 d GU . .
H6 H -0.3871 0.0886 0.3580 0.092 Uiso 1 1 calc R . .
C5 C -0.388(2) -0.063(2) 0.3963(12) 0.11(2) Uani 1 1 d GU . .
H5 H -0.4044 -0.0985 0.3665 0.113 Uiso 1 1 calc R . .
N5 N 0.293(3) 0.652(2) 0.3903(12) 0.089(14) Uani 1 1 d GU . .
C7 C 0.265(3) 0.694(2) 0.4456(12) 0.064(10) Uani 1 1 d GU . .
H7 H 0.2661 0.7633 0.4532 0.064 Uiso 1 1 calc R . .
N6 N 0.234(3) 0.620(2) 0.4880(11) 0.058(8) Uani 1 1 d GU . .
H6A H 0.2118 0.6276 0.5277 0.058 Uiso 1 1 calc R . .
C8 C 0.244(3) 0.532(2) 0.4590(11) 0.062(11) Uani 1 1 d GU . .
H8 H 0.2274 0.4680 0.4778 0.062 Uiso 1 1 calc R . .
C9 C 0.280(3) 0.552(2) 0.3986(12) 0.064(12) Uani 1 1 d GU . .
H9 H 0.2942 0.5040 0.3674 0.064 Uiso 1 1 calc R . .
N7 N -0.953(3) 0.242(2) 0.5967(9) 0.080(13) Uani 1 1 d GU . .
C10 C -0.943(3) 0.2857(17) 0.5374(8) 0.051(10) Uani 1 1 d GU . .
H10 H -0.9431 0.3580 0.5244 0.051 Uiso 1 1 calc R . .
N8 N -0.9344(19) 0.2067(14) 0.5002(8) 0.030(5) Uani 1 1 d GU . .
H8A H -0.9272 0.2141 0.4601 0.030 Uiso 1 1 calc R . .
C11 C -0.939(2) 0.1144(15) 0.5365(8) 0.030(6) Uani 1 1 d GU . .
H11 H -0.9341 0.0470 0.5228 0.030 Uiso 1 1 calc R . .
C12 C -0.950(3) 0.1362(19) 0.5962(9) 0.050(9) Uani 1 1 d GU . .
H12 H -0.9552 0.0866 0.6311 0.050 Uiso 1 1 calc R . .
N10 N 0.764(2) 0.048(2) 0.1219(11) 0.052(6) Uani 1 1 d GU . .
H10A H 0.7212 0.0866 0.1531 0.052 Uiso 1 1 calc R . .
C15 C 0.873(2) -0.027(2) 0.1207(12) 0.074(9) Uani 1 1 d GU . .
H15 H 0.9140 -0.0470 0.1535 0.074 Uiso 1 1 calc R . .
N9 N 0.910(2) -0.069(2) 0.0632(13) 0.060(8) Uani 1 1 d GU . .
C13 C 0.825(2) -0.020(3) 0.0288(13) 0.062(11) Uani 1 1 d GU . .
H13 H 0.8278 -0.0329 -0.0123 0.062 Uiso 1 1 calc R . .
C14 C 0.734(2) 0.053(3) 0.0651(12) 0.080(15) Uani 1 1 d GU . .
H14 H 0.6644 0.0984 0.0532 0.080 Uiso 1 1 calc R . .
OW1 O -0.620(2) 0.749(2) 0.2374(13) 0.057(7) Uani 1 1 d . . .
OW2 O -0.412(3) 0.335(2) 0.2498(18) 0.082(10) Uani 1 1 d . . .
OW3 O -0.260(2) 0.746(2) 0.0219(10) 0.044(6) Uani 1 1 d . . .
OW4 O -0.3840(18) 0.806(2) 0.1169(9) 0.036(5) Uani 1 1 d . . .
OW5 O -0.356(3) 0.510(3) 0.0336(18) 0.026(8) Uani 0.50 1 d PU . 1
OW5A O -0.462(3) 0.553(3) 0.0671(17) 0.024(8) Uani 0.50 1 d PU . 2
OW6 O -0.501(7) 0.752(7) 0.349(4) 0.10(2) Uiso 0.50 1 d P . .
OW7 O 1.110(3) -0.240(3) 0.0516(14) 0.067(8) Uiso 1 1 d . . .
OW8 O 0.342(3) -0.264(3) 0.0639(18) 0.092(11) Uiso 1 1 d . . .

loop_
_atom_site_aniso_label
_atom_site_aniso_U_11
_atom_site_aniso_U_22
_atom_site_aniso_U_33
_atom_site_aniso_U_23
_atom_site_aniso_U_13
_atom_site_aniso_U_12
W1 0.0160(5) 0.0132(5) 0.0110(5) 0.0053(4) -0.0021(4) -0.0002(4)
W2 0.0266(5) 0.0164(5) 0.0113(5) 0.0024(4) -0.0082(4) -0.0105(4)
W3 0.0139(5) 0.0141(5) 0.0104(5) 0.0009(4) 0.0010(4) -0.0036(4)
W4 0.0267(5) 0.0120(5) 0.0121(5) 0.0043(4) -0.0070(4) -0.0075(4)
W5 0.0157(5) 0.0117(5) 0.0116(5) -0.0023(4) -0.0014(4) 0.0001(4)
W6 0.0147(5) 0.0168(5) 0.0106(5) -0.0023(4) -0.0046(4) -0.0007(4)
W7 0.0212(5) 0.0212(5) 0.0083(5) -0.0034(4) 0.0025(4) -0.0083(4)
W8 0.0145(5) 0.0145(5) 0.0150(5) 0.0017(4) -0.0055(4) -0.0027(4)
W9 0.0168(5) 0.0231(5) 0.0093(5) -0.0008(4) 0.0031(4) -0.0087(4)
W10 0.0129(5) 0.0118(5) 0.0192(5) 0.0004(4) -0.0009(4) -0.0009(4)
W11 0.0196(6) 0.0083(6) 0.0070(6) 0.0012(4) -0.0009(5) -0.0079(5)
Mn2 0.0196(6) 0.0083(6) 0.0070(6) 0.0012(4) -0.0009(5) -0.0079(5)
Mn1 0.0117(9) 0.0083(9) 0.0097(9) 0.0015(7) -0.0016(7) -0.0027(7)
W12 0.0117(9) 0.0083(9) 0.0097(9) 0.0015(7) -0.0016(7) -0.0027(7)
Si1 0.0101(15) 0.0153(15) 0.0096(15) -0.0040(9) -0.0039(10) -0.0012(10)
Na1 0.040(7) 0.024(6) 0.033(7) 0.005(5) -0.010(5) 0.008(5)
Na2 0.014(3) 0.014(3) 0.010(3) -0.001(3) -0.008(3) 0.003(3)
Na3 0.025(5) 0.013(4) 0.006(4) 0.002(4) -0.006(4) 0.001(4)
Na4 0.013(5) 0.022(5) 0.028(6) 0.007(4) -0.008(4) 0.000(4)
Na5 0.036(6) 0.025(6) 0.031(6) 0.001(5) -0.008(5) -0.015(5)
Na6 0.016(5) 0.022(5) 0.047(7) 0.002(5) 0.005(5) -0.001(4)
O1 0.032(8) 0.019(7) 0.021(7) 0.003(6) 0.005(6) -0.014(6)
O2 0.020(7) 0.022(7) 0.017(7) -0.002(6) -0.012(6) -0.002(6)
O3 0.027(10) 0.016(9) 0.050(13) -0.007(9) 0.010(9) -0.013(8)
O4 0.024(7) 0.020(7) 0.009(7) -0.002(6) 0.002(6) 0.001(6)
O5 0.032(8) 0.026(8) 0.031(8) -0.011(6) 0.009(6) -0.017(6)
O6 0.032(10) 0.028(10) 0.010(8) 0.005(7) -0.006(7) -0.016(8)
O7 0.015(9) 0.035(11) 0.039(12) -0.009(9) -0.011(8) -0.001(8)
O8 0.017(8) 0.008(7) 0.014(8) -0.007(6) 0.001(7) -0.006(6)
O9 0.018(5) 0.014(5) 0.011(5) -0.003(4) -0.005(4) -0.004(4)
O10 0.025(7) 0.030(8) 0.029(8) 0.000(6) -0.020(6) -0.009(6)
O11 0.018(7) 0.020(7) 0.019(7) -0.003(6) 0.006(6) -0.006(6)
O12 0.031(11) 0.039(12) 0.025(10) 0.003(9) -0.002(9) -0.015(9)
O13 0.022(7) 0.024(7) 0.032(8) 0.002(6) 0.001(6) -0.015(6)
O14 0.029(10) 0.026(10) 0.022(10) -0.014(8) 0.005(8) -0.007(8)
O15 0.029(10) 0.029(11) 0.029(11) -0.003(9) -0.001(9) -0.004(8)
O16 0.024(9) 0.013(8) 0.029(10) 0.003(7) -0.002(8) -0.011(7)
O17 0.015(7) 0.019(7) 0.027(7) -0.010(6) -0.002(6) -0.001(6)
O18 0.033(8) 0.022(7) 0.017(7) -0.009(6) -0.006(6) -0.007(6)
O19 0.025(7) 0.012(6) 0.018(7) -0.002(6) -0.002(6) -0.013(6)
O20 0.027(7) 0.011(6) 0.022(7) 0.002(6) -0.006(6) -0.007(6)
O21 0.017(5) 0.013(5) 0.016(5) -0.005(4) -0.004(4) -0.006(4)
O22 0.015(8) 0.022(9) 0.020(9) -0.010(7) 0.000(7) -0.007(7)
O23 0.032(10) 0.017(9) 0.013(9) -0.003(7) -0.002(7) -0.006(7)
O24 0.022(7) 0.012(6) 0.010(6) 0.001(5) -0.008(5) -0.010(5)
O25 0.017(9) 0.033(11) 0.036(11) -0.017(9) -0.005(8) -0.006(8)
O26 0.014(6) 0.016(7) 0.020(7) 0.000(6) 0.001(5) -0.011(5)
O27 0.026(7) 0.028(8) 0.014(7) 0.000(6) -0.004(6) -0.002(6)
O28 0.019(7) 0.013(6) 0.006(6) 0.000(5) -0.003(5) -0.006(5)
O29 0.015(6) 0.008(6) 0.013(7) 0.003(5) -0.001(5) -0.005(5)
O30 0.017(7) 0.018(7) 0.015(7) 0.004(6) 0.003(6) -0.009(6)
O31 0.014(6) 0.015(7) 0.012(7) 0.006(5) -0.002(5) -0.005(5)
O32 0.020(7) 0.016(7) 0.010(6) -0.002(5) 0.005(5) -0.007(6)
O34 0.019(7) 0.013(6) 0.014(7) 0.008(6) -0.007(6) -0.002(5)
O35 0.037(8) 0.025(7) 0.015(7) -0.003(6) -0.004(6) -0.012(6)
O36 0.037(11) 0.019(9) 0.033(11) 0.013(8) -0.010(9) -0.015(8)
O37 0.029(10) 0.029(10) 0.026(10) 0.008(8) -0.009(8) -0.012(8)
O38 0.031(8) 0.031(8) 0.026(8) 0.010(6) -0.010(6) -0.006(6)
O39 0.051(9) 0.034(8) 0.045(9) 0.007(7) 0.002(7) -0.012(7)
N1 0.064(13) 0.027(10) 0.08(2) -0.013(14) -0.003(16) -0.020(10)
C1 0.029(8) 0.025(9) 0.027(11) -0.007(8) -0.006(8) -0.015(6)
N2 0.011(5) 0.012(5) 0.011(5) -0.0011(11) -0.0023(13) -0.0037(17)
C3 0.029(8) 0.037(10) 0.040(12) -0.008(9) -0.002(8) -0.004(7)
C2 0.045(9) 0.032(8) 0.041(12) -0.014(9) -0.009(9) -0.003(7)
O40 0.064(13) 0.027(10) 0.08(2) -0.013(14) -0.003(16) -0.020(10)
N3 0.10(3) 0.10(2) 0.07(2) 0.014(16) -0.04(2) -0.04(3)
C4 0.083(14) 0.093(13) 0.081(11) -0.005(8) -0.020(10) -0.028(9)
N4 0.106(14) 0.098(12) 0.104(13) -0.001(8) -0.025(9) -0.034(10)
C6 0.091(14) 0.088(13) 0.086(12) 0.005(8) -0.014(10) -0.020(9)
C5 0.18(7) 0.10(3) 0.06(3) 0.01(2) -0.03(3) -0.05(4)
N5 0.17(4) 0.048(19) 0.059(14) -0.006(15) -0.01(2) -0.05(2)
C7 0.09(3) 0.048(18) 0.065(19) -0.015(13) -0.03(2) -0.03(2)
N6 0.08(2) 0.049(16) 0.047(12) -0.014(11) -0.032(15) -0.009(16)
C8 0.09(3) 0.07(2) 0.040(15) -0.019(14) 0.00(2) -0.05(2)
C9 0.09(3) 0.053(19) 0.050(14) -0.027(16) 0.03(2) -0.04(2)
N7 0.17(4) 0.07(2) 0.016(9) 0.006(12) -0.01(2) -0.07(3)
C10 0.11(3) 0.048(15) 0.010(11) 0.001(9) -0.005(17) -0.05(2)
N8 0.043(9) 0.022(8) 0.016(7) 0.001(6) 0.003(7) -0.003(7)
C11 0.032(14) 0.027(11) 0.021(11) 0.011(8) 0.007(12) -0.011(12)
C12 0.08(2) 0.065(17) 0.022(9) 0.019(12) -0.006(16) -0.05(2)
N10 0.062(14) 0.052(17) 0.051(14) -0.014(13) 0.010(12) -0.037(10)
C15 0.076(12) 0.081(13) 0.072(11) -0.008(9) -0.025(9) -0.026(8)
N9 0.044(15) 0.050(18) 0.089(19) -0.020(16) -0.018(13) -0.010(11)
C13 0.042(18) 0.08(3) 0.08(2) -0.05(2) -0.017(15) -0.013(16)
C14 0.05(2) 0.11(4) 0.036(17) 0.01(2) 0.014(13) 0.012(19)
OW1 0.069(17) 0.047(15) 0.070(18) -0.010(13) -0.051(15) -0.010(13)
OW2 0.07(2) 0.045(17) 0.12(3) 0.013(17) -0.026(19) 0.004(14)
OW3 0.042(13) 0.055(15) 0.029(12) 0.005(11) -0.010(10) -0.007(11)
OW4 0.034(11) 0.064(15) 0.017(10) 0.003(10) -0.018(9) -0.018(10)
OW5 0.030(11) 0.029(12) 0.025(12) -0.005(9) -0.012(9) -0.011(9)
OW5A 0.021(11) 0.023(11) 0.028(11) 0.000(8) -0.011(9) -0.003(8)

loop_
_atom_type_symbol
_atom_type_description
_atom_type_scat_dispersion_real
_atom_type_scat_dispersion_imag
_atom_type_scat_source
C C 0.0033 0.0016 'International Tables Vol C Tables 4.2.6.8 and 6.1.1.4'
H H 0.0000 0.0000 'International Tables Vol C Tables 4.2.6.8 and 6.1.1.4'
N N 0.0061 0.0033 'International Tables Vol C Tables 4.2.6.8 and 6.1.1.4'
O O 0.0106 0.0060 'International Tables Vol C Tables 4.2.6.8 and 6.1.1.4'
Na Na 0.0362 0.0249 'International Tables Vol C Tables 4.2.6.8 and 6.1.1.4'
Si Si 0.0817 0.0704 'International Tables Vol C Tables 4.2.6.8 and 6.1.1.4'
Mn Mn 0.3368 0.7283 'International Tables Vol C Tables 4.2.6.8 and 6.1.1.4'
W W -0.8490 6.8722 'International Tables Vol C Tables 4.2.6.8 and 6.1.1.4'

loop_
_geom_angle_atom_site_label_1
_geom_angle_atom_site_label_2
_geom_angle_atom_site_label_3
_geom_angle
_geom_angle_site_symmetry_1
_geom_angle_site_symmetry_3
_geom_angle_publ_flag
O16 W1 O4 99.0(8) . . ?
O16 W1 O34 104.4(7) . . ?
O4 W1 O34 89.9(7) . . ?
O16 W1 O9 102.1(8) . . ?
O4 W1 O9 158.9(7) . . ?
O34 W1 O9 85.4(7) . . ?
O16 W1 O23 97.0(8) . . ?
O4 W1 O23 87.6(7) . . ?
O34 W1 O23 158.6(7) . . ?
O9 W1 O23 89.3(7) . . ?
O16 W1 O19 168.8(7) . . ?
O4 W1 O19 74.1(6) . . ?
O34 W1 O19 84.6(6) . . ?
O9 W1 O19 85.0(6) . . ?
O23 W1 O19 74.3(6) . . ?
O18 W2 O12 100.7(9) . . ?
O18 W2 O13 99.7(9) . . ?
O12 W2 O13 159.6(8) . . ?
O18 W2 O31 102.3(8) . . ?
O12 W2 O31 89.4(8) . . ?
O13 W2 O31 87.0(7) . . ?
O18 W2 O35 97.6(8) . . ?
O12 W2 O35 87.8(8) . . ?
O13 W2 O35 88.8(8) . . ?
O31 W2 O35 160.1(7) . . ?
O18 W2 O28 171.1(7) . . ?
O12 W2 O28 75.7(7) . . ?
O13 W2 O28 84.0(7) . . ?
O31 W2 O28 86.0(6) . . ?
O35 W2 O28 74.3(6) . . ?
O25 W3 O29 101.4(8) . . ?
O25 W3 O30 98.5(8) . . ?
O29 W3 O30 160.0(7) . . ?
O25 W3 O34 103.2(8) . . ?
O29 W3 O34 85.5(7) . . ?
O30 W3 O34 87.5(7) . . ?
O25 W3 O26 99.5(8) . . ?
O29 W3 O26 89.6(7) . . ?
O30 W3 O26 89.6(7) . . ?
O34 W3 O26 157.2(7) . . ?
O25 W3 O33 169.3(7) . . ?
O29 W3 O33 86.4(6) . . ?
O30 W3 O33 74.3(6) . . ?
O34 W3 O33 84.6(6) . . ?
O26 W3 O33 73.0(6) . . ?
O38 W4 O3 102.9(10) . . ?
O38 W4 O6 99.7(8) . . ?
O3 W4 O6 91.9(8) . . ?
O38 W4 O24 101.8(8) . . ?
O3 W4 O24 91.8(7) . . ?
O6 W4 O24 156.8(7) . . ?
O38 W4 O13 94.4(9) . . ?
O3 W4 O13 162.7(9) . . ?
O6 W4 O13 85.5(7) . . ?
O24 W4 O13 84.1(7) . . ?
O38 W4 O22 172.3(8) . . ?
O3 W4 O22 80.5(8) . . ?
O6 W4 O22 73.1(6) . . ?
O24 W4 O22 84.9(6) . . ?
O13 W4 O22 82.4(7) . . ?
O14 W5 O21 101.2(8) . . ?
O14 W5 O32 101.4(8) . . ?
O21 W5 O32 91.4(7) . . ?
O14 W5 O2 100.0(8) . . ?
O21 W5 O2 89.3(7) . . ?
O32 W5 O2 158.0(7) . . ?
O14 W5 O30 98.0(8) . . ?
O21 W5 O30 160.8(7) . . ?
O32 W5 O30 85.8(7) . . ?
O2 W5 O30 86.3(7) . . ?
O14 W5 O33 168.6(8) . . ?
O21 W5 O33 87.6(6) . . ?
O32 W5 O33 85.5(6) . . ?
O2 W5 O33 72.6(6) . . ?
O30 W5 O33 73.3(6) . . ?
O10 W6 O11 101.5(8) . . ?
O10 W6 O17 101.2(8) . . ?
O11 W6 O17 91.0(7) . . ?
O10 W6 O32 101.0(8) . . ?
O11 W6 O32 89.9(7) . . ?
O17 W6 O32 157.1(7) . . ?
O10 W6 O4 97.9(8) . . ?
O11 W6 O4 160.5(8) . . ?
O17 W6 O4 85.9(7) . . ?
O32 W6 O4 85.6(7) . . ?
O10 W6 O19 168.8(7) . . ?
O11 W6 O19 88.0(7) . . ?
O17 W6 O19 72.5(7) . . ?
O32 W6 O19 84.7(6) . . ?
O4 W6 O19 72.7(6) . . ?
O10 W6 Na5 98.8(7) . . ?
O11 W6 Na5 50.4(5) . . ?
O17 W6 Na5 41.6(6) . . ?
O32 W6 Na5 138.6(5) . . ?
O4 W6 Na5 127.1(5) . . ?
O19 W6 Na5 82.8(4) . . ?
O5 W7 O8 101.2(8) . . ?
O5 W7 O27 98.8(8) . . ?
O8 W7 O27 86.7(7) . . ?
O5 W7 O36 101.9(9) . . ?
O8 W7 O36 89.5(7) . . ?
O27 W7 O36 159.3(8) . . ?
O5 W7 O35 101.5(9) . . ?
O8 W7 O35 157.2(7) . . ?
O27 W7 O35 88.5(8) . . ?
O36 W7 O35 87.1(8) . . ?
O5 W7 O28 174.6(8) . . ?
O8 W7 O28 83.1(6) . . ?
O27 W7 O28 84.5(7) . . ?
O36 W7 O28 74.9(7) . . ?
O35 W7 O28 74.2(6) . . ?
O5 W7 Na2 44.4(7) . . ?
O8 W7 Na2 57.4(5) . . ?
O27 W7 Na2 101.3(5) . . ?
O36 W7 Na2 93.7(6) . . ?
O35 W7 Na2 145.3(5) . . ?
O28 W7 Na2 139.3(4) . . ?
O7 W8 O24 100.3(8) . . ?
O7 W8 O31 100.5(8) . . ?
O24 W8 O31 87.0(7) . . ?
O7 W8 O2 98.7(8) . . ?
O24 W8 O2 90.7(7) . . ?
O31 W8 O2 160.8(7) . . ?
O7 W8 O26 100.7(8) . . ?
O24 W8 O26 159.0(7) . . ?
O31 W8 O26 88.0(7) . . ?
O2 W8 O26 87.3(7) . . ?
O7 W8 O33 172.1(8) . . ?
O24 W8 O33 84.2(6) . . ?
O31 W8 O33 86.2(6) . . ?
O2 W8 O33 74.6(6) . . ?
O26 W8 O33 75.1(6) . . ?
O1 W9 O15 101.4(9) . . ?
O1 W9 O37 101.3(9) . . ?
O15 W9 O37 92.7(8) . . ?
O1 W9 O6 100.5(8) . . ?
O15 W9 O6 157.0(8) . . ?
O37 W9 O6 90.1(8) . . ?
O1 W9 O27 96.0(8) . . ?
O15 W9 O27 84.5(8) . . ?
O37 W9 O27 162.7(8) . . ?
O6 W9 O27 86.1(7) . . ?
O1 W9 O22 174.2(8) . . ?
O15 W9 O22 84.3(7) . . ?
O37 W9 O22 79.0(7) . . ?
O6 W9 O22 73.8(7) . . ?
O27 W9 O22 83.8(7) . . ?
O1 W9 Na5 93.6(7) . . ?
O15 W9 Na5 37.5(7) . . ?
O37 W9 Na5 58.0(6) . . ?
O6 W9 Na5 147.2(6) . . ?
O27 W9 Na5 121.9(5) . . ?
O22 W9 Na5 91.4(5) . . ?
O1 W9 Na3 52.2(6) . . ?
O15 W9 Na3 49.8(6) . . ?
O37 W9 Na3 107.1(6) . . ?
O6 W9 Na3 149.4(5) . . ?
O27 W9 Na3 84.1(5) . . ?
O22 W9 Na3 133.4(5) . . ?
Na5 W9 Na3 58.7(2) . . ?
O20 W10 O17 100.9(8) . . ?
O20 W10 O15 103.9(8) . . ?
O17 W10 O15 89.8(8) . . ?
O20 W10 O8 101.6(7) . . ?
O17 W10 O8 157.5(7) . . ?
O15 W10 O8 85.6(8) . . ?
O20 W10 O23 97.5(8) . . ?
O17 W10 O23 86.5(7) . . ?
O15 W10 O23 158.6(8) . . ?
O8 W10 O23 89.8(7) . . ?
O20 W10 O19 170.8(7) . . ?
O17 W10 O19 73.3(6) . . ?
O15 W10 O19 83.5(7) . . ?
O8 W10 O19 84.3(6) . . ?
O23 W10 O19 75.3(6) . . ?
O20 W10 Na5 89.4(6) . . ?
O17 W10 Na5 50.3(6) . . ?
O15 W10 Na5 45.3(7) . . ?
O8 W10 Na5 130.7(5) . . ?
O23 W10 Na5 136.7(6) . . ?
O19 W10 Na5 92.1(4) . . ?
O20 W10 Na1 62.2(6) . . ?
O17 W10 Na1 43.9(5) . . ?
O15 W10 Na1 117.4(7) . . ?
O8 W10 Na1 153.6(5) . . ?
O23 W10 Na1 73.2(6) . . ?
O19 W10 Na1 109.6(5) . . ?
Na5 W10 Na1 72.7(3) . . ?
O20 W10 Na3 50.2(6) . . ?
O17 W10 Na3 107.9(5) . . ?
O15 W10 Na3 54.8(6) . . ?
O8 W10 Na3 87.3(5) . . ?
O23 W10 Na3 145.9(5) . . ?
O19 W10 Na3 138.0(4) . . ?
Na5 W10 Na3 63.4(3) . . ?
Na1 W10 Na3 95.6(3) . . ?
O20 W10 Na4 11.8(6) . . ?
O17 W10 Na4 99.2(5) . . ?
O15 W10 Na4 115.7(6) . . ?
O8 W10 Na4 102.7(5) . . ?
O23 W10 Na4 85.8(5) . . ?
O19 W10 Na4 159.8(4) . . ?
Na5 W10 Na4 97.2(3) . . ?
Na1 W10 Na4 57.1(3) . . ?
Na3 W10 Na4 61.9(2) . . ?
O39 W11 O9 104.0(9) . . ?
O39 W11 O36 99.8(9) . . ?
O9 W11 O36 91.8(8) . . ?
O39 W11 O29 99.1(9) . . ?
O9 W11 O29 87.0(7) . . ?
O36 W11 O29 160.8(7) . . ?
O39 W11 O12 96.9(10) . . ?
O9 W11 O12 159.1(8) . . ?
O36 W11 O12 85.6(8) . . ?
O29 W11 O12 88.7(7) . . ?
O39 W11 O28 169.0(9) . . ?
O9 W11 O28 86.0(6) . . ?
O36 W11 O28 74.9(6) . . ?
O29 W11 O28 85.9(6) . . ?
O12 W11 O28 73.3(7) . . ?
O11 Mn1 O21 87.8(7) . . ?
O11 Mn1 O37 89.6(7) . . ?
O21 Mn1 O37 160.5(7) . . ?
O11 Mn1 O3 160.0(7) . . ?
O21 Mn1 O3 90.7(7) . . ?
O37 Mn1 O3 85.2(7) . . ?
O11 Mn1 N1 98.7(8) . . ?
O21 Mn1 N1 112.5(6) . . ?
O37 Mn1 N1 87.0(7) . . ?
O3 Mn1 N1 100.3(8) . . ?
O11 Mn1 O22 86.6(7) . . ?
O21 Mn1 O22 87.6(6) . . ?
O37 Mn1 O22 73.0(7) . . ?
O3 Mn1 O22 73.5(6) . . ?
N1 Mn1 O22 159.3(6) . . ?
O11 Mn1 Na5 41.9(5) . . ?
O21 Mn1 Na5 128.3(5) . . ?
O37 Mn1 Na5 48.0(5) . . ?
O3 Mn1 Na5 131.5(5) . . ?
N1 Mn1 Na5 90.6(6) . . ?
O22 Mn1 Na5 80.0(4) . . ?
O28 Si1 O19 115.7(9) . . ?
O28 Si1 O33 113.5(9) . . ?
O19 Si1 O33 111.3(9) . . ?
O28 Si1 O22 107.1(9) . . ?
O19 Si1 O22 105.3(9) . . ?
O33 Si1 O22 102.6(9) . . ?
OW5 Na1 O17 147.5(12) . . ?
OW5 Na1 OW5A 29.8(13) . . ?
O17 Na1 OW5A 171.2(11) . . ?
OW5 Na1 O20 147.2(11) . . ?
O17 Na1 O20 62.2(6) . . ?
OW5A Na1 O20 123.7(10) . . ?
OW5 Na1 W10 159.8(11) . . ?
O17 Na1 W10 34.2(4) . . ?
OW5A Na1 W10 153.2(9) . . ?
O20 Na1 W10 30.6(4) . . ?
OW5 Na1 Na4 111.2(10) . . ?
O17 Na1 Na4 99.4(6) . . ?
OW5A Na1 Na4 86.8(9) . . ?
O20 Na1 Na4 37.2(4) . . ?
W10 Na1 Na4 66.8(3) . . ?
OW5 Na1 Na6 93.2(10) . . ?
O17 Na1 Na6 93.6(6) . . ?
OW5A Na1 Na6 94.9(9) . . ?
O20 Na1 Na6 64.4(5) . . ?
W10 Na1 Na6 68.3(3) . . ?
Na4 Na1 Na6 58.5(3) . . ?
OW5 Na1 Na5 149.8(11) . . ?
O17 Na1 Na5 35.3(5) . . ?
OW5A Na1 Na5 139.6(9) . . ?
O20 Na1 Na5 59.4(4) . . ?
W10 Na1 Na5 48.7(2) . . ?
Na4 Na1 Na5 89.3(4) . . ?
Na6 Na1 Na5 116.8(4) . . ?
O5 Na2 C3 103(3) . 1_565 ?
O5 Na2 OW6 159.6(17) . . ?
C3 Na2 OW6 97(3) 1_565 . ?
O5 Na2 W7 26.1(4) . . ?
C3 Na2 W7 90(2) 1_565 . ?
OW6 Na2 W7 161.2(17) . . ?
O5 Na2 Na4 137.6(5) . . ?
C3 Na2 Na4 83(3) 1_565 . ?
OW6 Na2 Na4 50.1(17) . . ?
W7 Na2 Na4 114.0(3) . . ?
O5 Na2 Na3 89.9(5) . . ?
C3 Na2 Na3 132(2) 1_565 . ?
OW6 Na2 Na3 80.7(17) . . ?
W7 Na2 Na3 81.7(2) . . ?
Na4 Na2 Na3 59.1(2) . . ?
O20 Na3 O15 62.0(6) . . ?
O20 Na3 OW2 64.5(8) . . ?
O15 Na3 OW2 80.0(8) . . ?
O20 Na3 O1 118.3(6) . . ?
O15 Na3 O1 57.0(6) . . ?
OW2 Na3 O1 111.4(7) . . ?
O20 Na3 Na5 66.1(4) . . ?
O15 Na3 Na5 37.9(5) . . ?
OW2 Na3 Na5 45.2(6) . . ?
O1 Na3 Na5 72.1(4) . . ?
O20 Na3 W10 28.9(4) . . ?
O15 Na3 W10 33.7(4) . . ?
OW2 Na3 W10 72.8(7) . . ?
O1 Na3 W10 89.5(4) . . ?
Na5 Na3 W10 50.7(2) . . ?
O20 Na3 W9 91.3(4) . . ?
O15 Na3 W9 30.2(4) . . ?
OW2 Na3 W9 99.4(6) . . ?
O1 Na3 W9 27.1(3) . . ?
Na5 Na3 W9 54.5(2) . . ?
W10 Na3 W9 62.41(16) . . ?
O20 Na3 Na4 33.3(4) . . ?
O15 Na3 Na4 95.2(5) . . ?
OW2 Na3 Na4 64.5(6) . . ?
O1 Na3 Na4 151.5(5) . . ?
Na5 Na3 Na4 89.7(3) . . ?
W10 Na3 Na4 62.1(2) . . ?
W9 Na3 Na4 124.5(3) . . ?
O20 Na3 Na2 60.4(4) . . ?
O15 Na3 Na2 89.2(5) . . ?
OW2 Na3 Na2 122.1(7) . . ?
O1 Na3 Na2 109.1(5) . . ?
Na5 Na3 Na2 118.6(3) . . ?
W10 Na3 Na2 67.9(2) . . ?
W9 Na3 Na2 98.2(3) . . ?
Na4 Na3 Na2 60.1(2) . . ?
O20 Na4 OW1 165.9(9) . . ?
O20 Na4 OW6 111.6(17) . . ?
OW1 Na4 OW6 69.3(18) . . ?
O20 Na4 Na6 74.9(6) . . ?
OW1 Na4 Na6 117.6(8) . . ?
OW6 Na4 Na6 118.3(17) . . ?
O20 Na4 Na1 60.3(6) . . ?
OW1 Na4 Na1 118.4(7) . . ?
OW6 Na4 Na1 171.9(17) . . ?
Na6 Na4 Na1 61.5(3) . . ?
O20 Na4 Na3 46.3(5) . . ?
OW1 Na4 Na3 121.9(8) . . ?
OW6 Na4 Na3 82.3(17) . . ?
Na6 Na4 Na3 120.5(3) . . ?
Na1 Na4 Na3 91.0(3) . . ?
O20 Na4 W10 9.7(5) . . ?
OW1 Na4 W10 172.6(7) . . ?
OW6 Na4 W10 116.0(17) . . ?
Na6 Na4 W10 65.2(2) . . ?
Na1 Na4 W10 56.1(2) . . ?
Na3 Na4 W10 56.0(2) . . ?
O20 Na4 Na2 63.9(6) . . ?
OW1 Na4 Na2 120.1(7) . . ?
OW6 Na4 Na2 51.1(17) . . ?
Na6 Na4 Na2 88.7(3) . . ?
Na1 Na4 Na2 121.5(3) . . ?
Na3 Na4 Na2 60.8(2) . . ?
W10 Na4 Na2 65.9(2) . . ?
O15 Na5 O17 76.9(8) . . ?
O15 Na5 OW2 107.7(11) . . ?
O17 Na5 OW2 93.4(10) . . ?
O15 Na5 O11 86.6(8) . . ?
O17 Na5 O11 66.8(6) . . ?
OW2 Na5 O11 152.8(11) . . ?
O15 Na5 O37 66.4(7) . . ?
O17 Na5 O37 119.9(7) . . ?
OW2 Na5 O37 141.6(10) . . ?
O11 Na5 O37 65.1(6) . . ?
O15 Na5 W10 40.7(6) . . ?
O17 Na5 W10 40.7(5) . . ?
OW2 Na5 W10 89.1(9) . . ?
O11 Na5 W10 87.2(5) . . ?
O37 Na5 W10 103.5(5) . . ?
O15 Na5 W9 32.9(6) . . ?
O17 Na5 W9 104.6(6) . . ?
OW2 Na5 W9 122.9(10) . . ?
O11 Na5 W9 81.6(5) . . ?
O37 Na5 W9 35.3(4) . . ?
W10 Na5 W9 73.3(2) . . ?
O15 Na5 W6 85.0(6) . . ?
O17 Na5 W6 33.9(4) . . ?
OW2 Na5 W6 122.7(9) . . ?
O11 Na5 W6 33.5(4) . . ?
O37 Na5 W6 95.2(5) . . ?
W10 Na5 W6 64.7(2) . . ?
W9 Na5 W6 98.2(3) . . ?
O15 Na5 Na3 56.3(6) . . ?
O17 Na5 Na3 101.7(6) . . ?
OW2 Na5 Na3 56.5(10) . . ?
O11 Na5 Na3 142.9(6) . . ?
O37 Na5 Na3 95.5(5) . . ?
W10 Na5 Na3 65.9(3) . . ?
W9 Na5 Na3 66.8(3) . . ?
W6 Na5 Na3 130.5(4) . . ?
O15 Na5 Mn1 77.0(6) . . ?
O17 Na5 Mn1 93.7(5) . . ?
OW2 Na5 Mn1 172.3(9) . . ?
O11 Na5 Mn1 31.1(4) . . ?
O37 Na5 Mn1 34.2(4) . . ?
W10 Na5 Mn1 98.3(3) . . ?
W9 Na5 Mn1 58.08(18) . . ?
W6 Na5 Mn1 63.1(2) . . ?
Na3 Na5 Mn1 124.9(3) . . ?
O15 Na5 Na1 99.0(7) . . ?
O17 Na5 Na1 37.2(5) . . ?
OW2 Na5 Na1 58.1(9) . . ?
O11 Na5 Na1 97.6(5) . . ?
O37 Na5 Na1 157.0(6) . . ?
W10 Na5 Na1 58.6(3) . . ?
W9 Na5 Na1 131.8(4) . . ?
W6 Na5 Na1 64.9(3) . . ?
Na3 Na5 Na1 89.9(3) . . ?
Mn1 Na5 Na1 128.0(4) . . ?
O23 Na6 OW4 157.3(8) . . ?
O23 Na6 OW3 135.3(8) . . ?
OW4 Na6 OW3 54.6(7) . . ?
O23 Na6 Na4 88.5(6) . . ?
OW4 Na6 Na4 69.7(6) . . ?
OW3 Na6 Na4 112.7(6) . . ?
O23 Na6 Na1 67.4(5) . . ?
OW4 Na6 Na1 95.4(7) . . ?
OW3 Na6 Na1 89.0(7) . . ?
Na4 Na6 Na1 60.0(3) . . ?
W9 O1 Na3 100.7(8) . . ?
W8 O2 W5 120.6(8) . . ?
W4 O3 Mn1 116.3(9) . . ?
W1 O4 W6 121.5(8) . . ?
W7 O5 Na2 109.5(10) . . ?
W9 O6 W4 120.3(8) . . ?
W7 O8 W10 151.7(9) . . ?
W11 O9 W1 150.4(9) . . ?
W6 O11 Mn1 147.3(10) . . ?
W6 O11 Na5 96.0(7) . . ?
Mn1 O11 Na5 107.1(7) . . ?
W2 O12 W11 119.0(10) . . ?
W2 O13 W4 151.2(11) . . ?
W9 O15 W10 154.3(12) . . ?
W9 O15 Na5 109.6(10) . . ?
W10 O15 Na5 94.0(9) . . ?
W9 O15 Na3 100.0(8) . . ?
W10 O15 Na3 91.5(7) . . ?
Na5 O15 Na3 85.8(7) . . ?
W6 O17 W10 122.5(9) . . ?
W6 O17 Na5 104.5(8) . . ?
W10 O17 Na5 88.9(8) . . ?
W6 O17 Na1 124.8(9) . . ?
W10 O17 Na1 101.9(8) . . ?
Na5 O17 Na1 107.5(8) . . ?
Si1 O19 W10 124.6(9) . . ?
Si1 O19 W6 128.0(9) . . ?
W10 O19 W6 91.7(6) . . ?
Si1 O19 W1 119.7(9) . . ?
W10 O19 W1 91.1(6) . . ?
W6 O19 W1 91.7(6) . . ?
W10 O20 Na4 158.5(11) . . ?
W10 O20 Na3 100.9(7) . . ?
Na4 O20 Na3 100.4(8) . . ?
W10 O20 Na1 87.2(7) . . ?
Na4 O20 Na1 82.5(7) . . ?
Na3 O20 Na1 125.5(7) . . ?
W5 O21 Mn1 146.1(9) . . ?
Si1 O22 W9 123.9(9) . . ?
Si1 O22 W4 125.8(8) . . ?
W9 O22 W4 92.3(6) . . ?
Si1 O22 Mn1 123.8(9) . . ?
W9 O22 Mn1 91.3(6) . . ?
W4 O22 Mn1 89.7(6) . . ?
W1 O23 W10 119.4(9) . . ?
W1 O23 Na6 119.6(8) . . ?
W10 O23 Na6 120.5(9) . . ?
W8 O24 W4 152.9(9) . . ?
W8 O26 W3 121.4(8) . . ?
W7 O27 W9 150.0(10) . . ?
Si1 O28 W7 125.8(9) . . ?
Si1 O28 W11 120.7(8) . . ?
W7 O28 W11 90.9(5) . . ?
Si1 O28 W2 126.4(9) . . ?
W7 O28 W2 91.1(5) . . ?
W11 O28 W2 92.0(6) . . ?
W3 O29 W11 149.6(9) . . ?
W3 O30 W5 121.1(8) . . ?
W8 O31 W2 148.9(9) . . ?
W5 O32 W6 146.4(9) . . ?
Si1 O33 W8 126.8(9) . . ?
Si1 O33 W5 127.4(9) . . ?
W8 O33 W5 92.2(6) . . ?
Si1 O33 W3 118.2(9) . . ?
W8 O33 W3 90.5(6) . . ?
W5 O33 W3 91.3(6) . . ?
W1 O34 W3 152.7(10) . . ?
W2 O35 W7 120.4(9) . . ?
W11 O36 W7 119.3(10) . . ?
W9 O37 Mn1 116.8(9) . . ?
W9 O37 Na5 86.7(7) . . ?
Mn1 O37 Na5 97.8(7) . . ?
C1 N1 C2 108.0 . . ?
C1 N1 Mn1 127.2(9) . . ?
C2 N1 Mn1 123.7(7) . . ?
N1 C1 N2 108.0 . . ?
N1 C1 H1 126.0 . . ?
N2 C1 H1 126.0 . . ?
C3 N2 C1 108.0 . . ?
C3 N2 H2 126.0 . . ?
C1 N2 H2 126.0 . . ?
N2 C3 C2 108.0 . . ?
N2 C3 Na2 102.6(7) . 1_545 ?
C2 C3 Na2 130.8(6) . 1_545 ?
N2 C3 H3 126.0 . . ?
C2 C3 H3 126.0 . . ?
Na2 C3 H3 42.2 1_545 . ?
N1 C2 C3 108.0 . . ?
N1 C2 H2A 126.0 . . ?
C3 C2 H2A 126.0 . . ?
C4 N3 C5 114(4) . . ?
N3 C4 N4 107(2) . . ?
N3 C4 H4 126.6 . . ?
N4 C4 H4 126.6 . . ?
C4 N4 C6 108.0 . . ?
C4 N4 H4A 126.0 . . ?
C6 N4 H4A 126.0 . . ?
C5 C6 N4 108.0 . . ?
C5 C6 H6 126.0 . . ?
N4 C6 H6 126.0 . . ?
C6 C5 N3 103(2) . . ?
C6 C5 H5 128.5 . . ?
N3 C5 H5 128.5 . . ?
C9 N5 C7 108.0 . . ?
N6 C7 N5 108.0 . . ?
N6 C7 H7 126.0 . . ?
N5 C7 H7 126.0 . . ?
C8 N6 C7 108.0 . . ?
C8 N6 H6A 126.0 . . ?
C7 N6 H6A 126.0 . . ?
N6 C8 C9 108.0 . . ?
N6 C8 H8 126.0 . . ?
C9 C8 H8 126.0 . . ?
N5 C9 C8 108.0 . . ?
N5 C9 H9 126.0 . . ?
C8 C9 H9 126.0 . . ?
C12 N7 C10 108.0 . . ?
N8 C10 N7 108.0 . . ?
N8 C10 H10 126.0 . . ?
N7 C10 H10 126.0 . . ?
C11 N8 C10 108.0 . . ?
C11 N8 H8A 126.0 . . ?
C10 N8 H8A 126.0 . . ?
N8 C11 C12 108.0 . . ?
N8 C11 H11 126.0 . . ?
C12 C11 H11 126.0 . . ?
N7 C12 C11 108.0 . . ?
N7 C12 H12 126.0 . . ?
C11 C12 H12 126.0 . . ?
C15 N10 C14 108.0 . . ?
C15 N10 H10A 126.0 . . ?
C14 N10 H10A 126.0 . . ?
N10 C15 N9 108.0 . . ?
N10 C15 H15 126.0 . . ?
N9 C15 H15 126.0 . . ?
C15 N9 C13 108.0 . . ?
C14 C13 N9 108.0 . . ?
C14 C13 H13 126.0 . . ?
N9 C13 H13 126.0 . . ?
N10 C14 C13 108.0 . . ?
N10 C14 H14 126.0 . . ?
C13 C14 H14 126.0 . . ?
Na5 OW2 Na3 78.4(10) . . ?
Na4 OW6 Na2 79(2) . . ?

loop_
_geom_bond_atom_site_label_1
_geom_bond_atom_site_label_2
_geom_bond_distance
_geom_bond_site_symmetry_2
_geom_bond_publ_flag
W1 O16 1.714(17) . ?
W1 O4 1.893(18) . ?
W1 O34 1.900(16) . ?
W1 O9 1.915(15) . ?
W1 O23 1.932(18) . ?
W1 O19 2.388(16) . ?
W2 O18 1.710(18) . ?
W2 O12 1.89(2) . ?
W2 O13 1.913(17) . ?
W2 O31 1.925(16) . ?
W2 O35 1.930(19) . ?
W2 O28 2.359(15) . ?
W3 O25 1.70(2) . ?
W3 O29 1.873(16) . ?
W3 O30 1.900(17) . ?
W3 O34 1.920(15) . ?
W3 O26 1.933(16) . ?
W3 O33 2.400(17) . ?
W4 O38 1.732(18) . ?
W4 O3 1.83(2) . ?
W4 O6 1.944(18) . ?
W4 O24 1.958(16) . ?
W4 O13 1.969(18) . ?
W4 O22 2.330(17) . ?
W5 O14 1.694(17) . ?
W5 O21 1.810(16) . ?
W5 O32 1.903(17) . ?
W5 O2 1.974(16) . ?
W5 O30 2.011(16) . ?
W5 O33 2.365(17) . ?
W6 O10 1.757(17) . ?
W6 O11 1.840(17) . ?
W6 O17 1.910(16) . ?
W6 O32 1.950(16) . ?
W6 O4 2.015(18) . ?
W6 O19 2.365(16) . ?
W6 Na5 3.313(11) . ?
W7 O5 1.691(18) . ?
W7 O8 1.880(16) . ?
W7 O27 1.919(19) . ?
W7 O36 1.944(18) . ?
W7 O35 1.943(19) . ?
W7 O28 2.351(15) . ?
W7 Na2 3.623(8) . ?
W8 O7 1.736(17) . ?
W8 O24 1.864(16) . ?
W8 O31 1.914(17) . ?
W8 O2 1.914(17) . ?
W8 O26 1.915(16) . ?
W8 O33 2.322(17) . ?
W9 O1 1.701(18) . ?
W9 O15 1.87(2) . ?
W9 O37 1.88(2) . ?
W9 O6 1.920(18) . ?
W9 O27 1.98(2) . ?
W9 O22 2.318(16) . ?
W9 Na5 3.248(11) . ?
W9 Na3 3.666(9) . ?
W10 O20 1.710(17) . ?
W10 O17 1.926(17) . ?
W10 O15 1.93(2) . ?
W10 O8 1.938(15) . ?
W10 O23 1.963(17) . ?
W10 O19 2.323(17) . ?
W10 Na5 2.950(11) . ?
W10 Na1 3.351(12) . ?
W10 Na3 3.478(9) . ?
W10 Na4 3.710(9) . ?
W11 O39 1.80(2) . ?
W11 O9 1.888(15) . ?
W11 O36 1.94(2) . ?
W11 O29 1.946(16) . ?
W11 O12 2.04(2) . ?
W11 O28 2.352(16) . ?
Mn1 O11 1.987(18) . ?
Mn1 O21 2.018(16) . ?
Mn1 O37 2.09(2) . ?
Mn1 O3 2.10(2) . ?
Mn1 N1 2.280(16) . ?
Mn1 O22 2.415(16) . ?
Mn1 Na5 3.680(11) . ?
Si1 O28 1.540(16) . ?
Si1 O19 1.590(18) . ?
Si1 O33 1.642(17) . ?
Si1 O22 1.752(18) . ?
Na1 OW5 2.29(4) . ?
Na1 O17 2.37(2) . ?
Na1 OW5A 2.64(4) . ?
Na1 O20 2.97(2) . ?
Na1 Na4 3.388(16) . ?
Na1 Na6 3.439(17) . ?
Na1 Na5 3.747(15) . ?
Na2 O5 2.69(2) . ?
Na2 C3 2.85(7) 1_565 ?
Na2 OW6 2.97(8) . ?
Na2 Na4 3.740(13) . ?
Na2 Na3 3.764(13) . ?
Na3 O20 2.722(19) . ?
Na3 O15 2.84(2) . ?
Na3 OW2 2.90(4) . ?
Na3 O1 2.95(2) . ?
Na3 Na5 3.408(14) . ?
Na3 Na4 3.703(13) . ?
Na4 O20 2.066(19) . ?
Na4 OW1 2.52(3) . ?
Na4 OW6 2.93(9) . ?
Na4 Na6 3.335(14) . ?
Na5 O15 2.10(2) . ?
Na5 O17 2.27(2) . ?
Na5 OW2 2.47(3) . ?
Na5 O11 2.57(2) . ?
Na5 O37 2.76(2) . ?
Na6 O23 2.42(2) . ?
Na6 OW4 2.46(2) . ?
Na6 OW3 2.64(2) . ?
N1 C1 1.387(8) . ?
N1 C2 1.387(8) . ?
C1 N2 1.387(8) . ?
C1 H1 0.9300 . ?
N2 C3 1.387(8) . ?
N2 H2 0.8600 . ?
C3 C2 1.387(8) . ?
C3 Na2 2.85(2) 1_545 ?
C3 H3 0.9300 . ?
C2 H2A 0.9300 . ?
N3 C4 1.20(5) . ?
N3 C5 1.34(5) . ?
C4 N4 1.318(7) . ?
C4 H4 0.9300 . ?
N4 C6 1.318(7) . ?
N4 H4A 0.8600 . ?
C6 C5 1.318(7) . ?
C6 H6 0.9300 . ?
C5 H5 0.9300 . ?
N5 C9 1.32(2) . ?
N5 C7 1.32(2) . ?
C7 N6 1.32(2) . ?
C7 H7 0.9300 . ?
N6 C8 1.32(2) . ?
N6 H6A 0.8600 . ?
C8 C9 1.32(2) . ?
C8 H8 0.9300 . ?
C9 H9 0.9300 . ?
N7 C12 1.341(16) . ?
N7 C10 1.341(16) . ?
C10 N8 1.341(16) . ?
C10 H10 0.9300 . ?
N8 C11 1.341(16) . ?
N8 H8A 0.8600 . ?
C11 C12 1.341(16) . ?
C11 H11 0.9300 . ?
C12 H12 0.9300 . ?
N10 C15 1.360(19) . ?
N10 C14 1.360(19) . ?
N10 H10A 0.8600 . ?
C15 N9 1.360(19) . ?
C15 H15 0.9300 . ?
N9 C13 1.360(19) . ?
C13 C14 1.360(19) . ?
C13 H13 0.9300 . ?
C14 H14 0.9300 . ?
